data_7056704
loop_
_publ_author_name
'Deb, Mayukh'
'Singh, Jatinder'
'Mallik, Shuvadip'
'Hazra, Susanta'
'Elias, Anil J.'

_publ_section_title
;
 Borylation, silylation and selenation of C-H bonds in metal sandwich
 compounds by applying a directing group strategy
;
_journal_name_full 'New J. Chem.'
_journal_paper_doi 10.1039/C7NJ02388J
_journal_year 2017
_chemical_formula_moiety 'C41 H32 Co N O S'
_chemical_formula_sum 'C41 H32 Co N O S'
_chemical_formula_weight 645.66
_space_group_crystal_system monoclinic
_space_group_IT_number 14
_space_group_name_Hall '-P 2ybc'
_space_group_name_H-M_alt 'P 1 21/c 1'
_symmetry_space_group_name_Hall '-P 2ybc'
_symmetry_space_group_name_H-M 'P 1 21/c 1'
_atom_sites_solution_hydrogens mixed
_audit_creation_method SHELXL-2016/6
_audit_update_record
;
2017-10-13 deposited with the CCDC.
2017-10-23 downloaded from the CCDC.
;
_cell_angle_alpha 90
_cell_angle_beta 90.186(16)
_cell_angle_gamma 90
_cell_formula_units_Z 4
_cell_length_a 11.255(6)
_cell_length_b 22.409(10)
_cell_length_c 12.599(6)
_cell_measurement_reflns_used 4659
_cell_measurement_temperature 304(2)
_cell_measurement_theta_max 22.448
_cell_measurement_theta_min 3.184
_cell_volume 3178(3)
_computing_cell_refinement 'SAINT v8.37A (Bruker, 2015)'
_computing_data_collection 'Bruker APEX3 Bruker-AXS, Madison WI'
_computing_data_reduction 'SAINT v8.37A (Bruker, 2015)'
_computing_molecular_graphics 'DIAMOND 3.2'
_computing_publication_material SHELXTL
_computing_structure_refinement 'SHELXL-2016/6 (Sheldrick, 2016)'
_computing_structure_solution 'SHELXT 2014/5 Bruker-AXS, Madison WI'
_diffrn_ambient_temperature 304(2)
_diffrn_measured_fraction_theta_full 0.989
_diffrn_measured_fraction_theta_max 0.974
_diffrn_measurement_device_type 'Bruker AXS D8 Quest CMOS diffractometer'
_diffrn_measurement_method '\f and \w scans'
_diffrn_radiation_type MoK\a
_diffrn_radiation_wavelength 0.71073
_diffrn_reflns_av_R_equivalents 0.0338
_diffrn_reflns_av_unetI/netI 0.0599
_diffrn_reflns_Laue_measured_fraction_full 0.989
_diffrn_reflns_Laue_measured_fraction_max 0.974
_diffrn_reflns_limit_h_max 11
_diffrn_reflns_limit_h_min -14
_diffrn_reflns_limit_k_max 28
_diffrn_reflns_limit_k_min -28
_diffrn_reflns_limit_l_max 15
_diffrn_reflns_limit_l_min -11
_diffrn_reflns_number 13462
_diffrn_reflns_point_group_measured_fraction_full 0.989
_diffrn_reflns_point_group_measured_fraction_max 0.974
_diffrn_reflns_theta_full 25.000
_diffrn_reflns_theta_max 26.433
_diffrn_reflns_theta_min 2.565
_exptl_absorpt_coefficient_mu 0.640
_exptl_absorpt_correction_T_max 0.889
_exptl_absorpt_correction_T_min 0.777
_exptl_absorpt_correction_type multi-scan
_exptl_absorpt_process_details '(SADABS; Bruker; 2014)'
_exptl_crystal_colour red
_exptl_crystal_density_diffrn 1.350
_exptl_crystal_description block
_exptl_crystal_F_000 1344
_exptl_crystal_size_max 0.388
_exptl_crystal_size_mid 0.298
_exptl_crystal_size_min 0.211
_refine_diff_density_max 0.224
_refine_diff_density_min -0.388
_refine_diff_density_rms 0.047
_refine_ls_extinction_coef 0.0021(6)
_refine_ls_extinction_expression Fc^*^=kFc[1+0.001xFc^2^\l^3^/sin(2\q)]^-1/4^
_refine_ls_extinction_method 'SHELXL-2016/6 (Sheldrick 2016)'
_refine_ls_goodness_of_fit_ref 1.025
_refine_ls_hydrogen_treatment mixed
_refine_ls_matrix_type full
_refine_ls_number_parameters 412
_refine_ls_number_reflns 6363
_refine_ls_number_restraints 0
_refine_ls_restrained_S_all 1.025
_refine_ls_R_factor_all 0.0869
_refine_ls_R_factor_gt 0.0467
_refine_ls_shift/su_max 0.001
_refine_ls_shift/su_mean 0.000
_refine_ls_structure_factor_coef Fsqd
_refine_ls_weighting_details 'w=1/[\s^2^(Fo^2^)+(0.0611P)^2^+0.1266P] where P=(Fo^2^+2Fc^2^)/3'
_refine_ls_weighting_scheme calc
_refine_ls_wR_factor_gt 0.1073
_refine_ls_wR_factor_ref 0.1237
_reflns_Friedel_coverage 0.000
_reflns_number_gt 4216
_reflns_number_total 6363
_reflns_threshold_expression 'I > 2\s(I)'
_cod_data_source_file c7nj02388j2.cif
_cod_data_source_block 4b
_cod_database_code 7056704
_shelx_shelxl_version_number 2016/6
_shelx_space_group_comment
;
The symmetry employed for this shelxl refinement is uniquely defined
by the following loop, which should always be used as a source of
symmetry information in preference to the above space-group names.
They are only intended as comments.
;
_shelx_estimated_absorpt_t_min 0.795
_shelx_estimated_absorpt_t_max 0.874

loop_
_space_group_symop_operation_xyz
'x, y, z'
'-x, y+1/2, -z+1/2'
'-x, -y, -z'
'x, -y-1/2, z-1/2'

loop_
_atom_site_label
_atom_site_type_symbol
_atom_site_fract_x
_atom_site_fract_y
_atom_site_fract_z
_atom_site_U_iso_or_equiv
_atom_site_adp_type
_atom_site_occupancy
_atom_site_site_symmetry_order
_atom_site_calc_flag
_atom_site_refinement_flags_posn
_atom_site_refinement_flags_adp
Co01 Co 0.36640(3) 0.34886(2) 0.31338(3) 0.04073(15) Uani 1 1 d . .
S002 S -0.12746(8) 0.26858(4) 0.25724(7) 0.0642(3) Uani 1 1 d . .
N003 N 0.0894(2) 0.31458(12) 0.1449(2) 0.0541(7) Uani 1 1 d . .
O004 O 0.2355(2) 0.33728(12) 0.02504(18) 0.0801(8) Uani 1 1 d . .
C005 C 0.2407(2) 0.37827(11) 0.5271(2) 0.0374(6) Uani 1 1 d . .
C006 C 0.1781(2) 0.44978(11) 0.2823(2) 0.0384(6) Uani 1 1 d . .
C007 C 0.4838(2) 0.46860(12) 0.2369(2) 0.0387(6) Uani 1 1 d . .
C008 C 0.4396(2) 0.40554(11) 0.4164(2) 0.0362(6) Uani 1 1 d . .
C009 C 0.5484(2) 0.39794(11) 0.4801(2) 0.0385(6) Uani 1 1 d . .
C00A C 0.2764(2) 0.39086(12) 0.6312(2) 0.0437(7) Uani 1 1 d . .
H00A H 0.347847 0.410615 0.643122 0.052 Uiso 1 1 calc R U
C00B C 0.3121(2) 0.39748(11) 0.4359(2) 0.0367(6) Uani 1 1 d . .
C00C C 0.4130(2) 0.43429(11) 0.3145(2) 0.0371(6) Uani 1 1 d . .
C00D C 0.2854(2) 0.42731(11) 0.3348(2) 0.0365(6) Uani 1 1 d . .
C00E C 0.1321(2) 0.34895(12) 0.5133(2) 0.0446(7) Uani 1 1 d . .
H00E H 0.106432 0.339731 0.445000 0.053 Uiso 1 1 calc R U
C00F C -0.0161(3) 0.32426(13) 0.0871(2) 0.0495(7) Uani 1 1 d . .
C00G C 0.4539(3) 0.52736(13) 0.2152(2) 0.0499(7) Uani 1 1 d . .
H00G H 0.388635 0.544607 0.248319 0.060 Uiso 1 1 calc R U
C00H C 0.2067(3) 0.37432(13) 0.7167(2) 0.0523(7) Uani 1 1 d . .
H00H H 0.232570 0.382209 0.785444 0.063 Uiso 1 1 calc R U
C00I C 0.1812(3) 0.46426(13) 0.1742(2) 0.0503(7) Uani 1 1 d . .
H00I H 0.249887 0.457218 0.135438 0.060 Uiso 1 1 calc R U
C00J C -0.1241(3) 0.30524(12) 0.1318(2) 0.0514(7) Uani 1 1 d . .
C00K C 0.0729(2) 0.46019(12) 0.3378(2) 0.0475(7) Uani 1 1 d . .
H00K H 0.068234 0.450311 0.409360 0.057 Uiso 1 1 calc R U
C00L C 0.2950(3) 0.29765(13) 0.1915(2) 0.0520(8) Uani 1 1 d . .
C00M C 0.6407(2) 0.43842(13) 0.4703(2) 0.0471(7) Uani 1 1 d . .
H00M H 0.634643 0.469425 0.421516 0.057 Uiso 1 1 calc R U
C00N C 0.0621(2) 0.33337(13) 0.5984(2) 0.0494(7) Uani 1 1 d . .
H00N H -0.010097 0.314204 0.587149 0.059 Uiso 1 1 calc R U
C00O C 0.0991(3) 0.34616(12) 0.7003(2) 0.0528(8) Uani 1 1 d . .
H00O H 0.051765 0.335856 0.757832 0.063 Uiso 1 1 calc R U
C00P C 0.2762(3) 0.26947(12) 0.2916(2) 0.0558(8) Uani 1 1 d . .
H00P H 0.202778 0.260002 0.320804 0.067 Uiso 1 1 calc R U
C00Q C 0.5589(3) 0.35223(13) 0.5553(2) 0.0524(8) Uani 1 1 d . .
H00Q H 0.497804 0.324684 0.563488 0.063 Uiso 1 1 calc R U
C00R C 0.2055(3) 0.31839(14) 0.1117(2) 0.0546(8) Uani 1 1 d . .
C00S C -0.0247(3) 0.48517(14) 0.2869(3) 0.0618(9) Uani 1 1 d . .
H00S H -0.094205 0.492155 0.324642 0.074 Uiso 1 1 calc R U
C00T C -0.0191(3) 0.49963(14) 0.1810(3) 0.0661(9) Uani 1 1 d . .
H00T H -0.084320 0.516697 0.147238 0.079 Uiso 1 1 calc R U
C00U C 0.6170(3) 0.53637(17) 0.0941(2) 0.0660(10) Uani 1 1 d . .
H00U H 0.660665 0.558913 0.046019 0.079 Uiso 1 1 calc R U
C00V C 0.4197(3) 0.30334(14) 0.1772(3) 0.0617(9) Uani 1 1 d . .
H00V H 0.457010 0.319738 0.118305 0.074 Uiso 1 1 calc R U
C00W C 0.5827(2) 0.44538(14) 0.1860(2) 0.0565(8) Uani 1 1 d . .
H00W H 0.605484 0.406259 0.199903 0.068 Uiso 1 1 calc R U
C00X C -0.0177(3) 0.35179(14) -0.0125(2) 0.0631(9) Uani 1 1 d . .
H00X H 0.052623 0.365139 -0.042967 0.076 Uiso 1 1 calc R U
C00Y C 0.5209(3) 0.56051(15) 0.1444(3) 0.0648(9) Uani 1 1 d . .
H00Y H 0.500054 0.599957 0.130925 0.078 Uiso 1 1 calc R U
C00Z C 0.0839(3) 0.48870(15) 0.1251(2) 0.0621(9) Uani 1 1 d . .
H00Z H 0.087273 0.498031 0.053219 0.074 Uiso 1 1 calc R U
C010 C 0.6479(3) 0.47880(17) 0.1153(3) 0.0687(10) Uani 1 1 d . .
H010 H 0.713453 0.461982 0.081956 0.082 Uiso 1 1 calc R U
C011 C 0.7506(3) 0.38815(18) 0.6069(3) 0.0687(10) Uani 1 1 d . .
H011 H 0.817806 0.385209 0.649640 0.082 Uiso 1 1 calc R U
C012 C 0.3884(3) 0.25838(13) 0.3387(3) 0.0666(9) Uani 1 1 d . .
H012 H 0.402111 0.240344 0.404082 0.080 Uiso 1 1 calc R U
C013 C -0.1254(3) 0.35906(15) -0.0657(3) 0.0701(10) Uani 1 1 d . .
H013 H -0.126235 0.377593 -0.131706 0.084 Uiso 1 1 calc R U
C014 C 0.6604(3) 0.34801(15) 0.6176(3) 0.0670(10) Uani 1 1 d . .
H014 H 0.667036 0.317463 0.667245 0.080 Uiso 1 1 calc R U
C015 C 0.7420(3) 0.43312(17) 0.5325(3) 0.0645(9) Uani 1 1 d . .
H015 H 0.804328 0.459952 0.524136 0.077 Uiso 1 1 calc R U
C016 C -0.2295(3) 0.31204(15) 0.0762(3) 0.0678(9) Uani 1 1 d . .
H016 H -0.300247 0.298185 0.105040 0.081 Uiso 1 1 calc R U
C017 C 0.4768(3) 0.28006(14) 0.2671(3) 0.0686(10) Uani 1 1 d . .
H017 H 0.558483 0.278892 0.278293 0.082 Uiso 1 1 calc R U
C018 C -0.2299(4) 0.33961(17) -0.0231(3) 0.0784(11) Uani 1 1 d . .
H018 H -0.300866 0.344713 -0.060050 0.094 Uiso 1 1 calc R U
C019 C -0.1676(3) 0.32802(17) 0.3452(3) 0.0820(11) Uani 1 1 d . .
H01A H -0.108365 0.358792 0.342199 0.123 Uiso 1 1 calc R U
H01B H -0.172833 0.312988 0.416366 0.123 Uiso 1 1 calc R U
H01C H -0.243107 0.344128 0.324110 0.123 Uiso 1 1 calc R U
H1 H 0.074(3) 0.2983(13) 0.212(2) 0.069(10) Uiso 1 1 d . .

loop_
_atom_site_aniso_label
_atom_site_aniso_U_11
_atom_site_aniso_U_22
_atom_site_aniso_U_33
_atom_site_aniso_U_23
_atom_site_aniso_U_13
_atom_site_aniso_U_12
Co01 0.0360(2) 0.0395(2) 0.0467(2) -0.00366(17) 0.00095(16) -0.00454(17)
S002 0.0711(6) 0.0609(5) 0.0608(5) 0.0053(4) 0.0211(4) 0.0048(4)
N003 0.0557(17) 0.0640(17) 0.0427(15) -0.0001(13) 0.0015(13) -0.0131(13)
O004 0.0730(16) 0.113(2) 0.0545(15) 0.0072(14) 0.0104(12) -0.0284(14)
C005 0.0332(14) 0.0343(14) 0.0447(16) 0.0055(12) 0.0020(12) -0.0005(12)
C006 0.0379(15) 0.0343(14) 0.0429(16) -0.0006(12) -0.0061(12) -0.0045(12)
C007 0.0339(14) 0.0452(15) 0.0370(15) -0.0001(12) 0.0000(12) -0.0065(12)
C008 0.0307(14) 0.0360(14) 0.0419(15) -0.0001(12) 0.0006(11) -0.0027(11)
C009 0.0313(14) 0.0412(15) 0.0430(15) -0.0063(13) -0.0001(12) 0.0036(12)
C00A 0.0394(15) 0.0444(15) 0.0473(17) 0.0018(13) 0.0010(13) -0.0032(13)
C00B 0.0335(14) 0.0376(14) 0.0390(15) -0.0008(12) 0.0010(12) -0.0039(12)
C00C 0.0344(14) 0.0385(14) 0.0385(15) -0.0031(12) 0.0022(11) -0.0026(12)
C00D 0.0319(14) 0.0387(14) 0.0388(15) 0.0012(12) 0.0011(12) -0.0020(11)
C00E 0.0388(15) 0.0499(16) 0.0451(16) 0.0021(14) 0.0008(13) -0.0046(13)
C00F 0.0580(19) 0.0454(16) 0.0452(17) -0.0060(14) -0.0009(15) -0.0040(15)
C00G 0.0445(16) 0.0481(17) 0.0572(19) 0.0053(14) 0.0079(14) -0.0039(14)
C00H 0.0595(19) 0.0559(18) 0.0415(17) -0.0009(14) 0.0029(15) 0.0006(16)
C00I 0.0453(16) 0.0630(19) 0.0424(17) -0.0022(14) -0.0050(14) 0.0005(15)
C00J 0.0573(19) 0.0449(17) 0.0521(18) -0.0056(14) 0.0065(15) 0.0049(15)
C00K 0.0383(16) 0.0530(17) 0.0512(18) 0.0090(14) 0.0032(13) 0.0007(14)
C00L 0.0535(19) 0.0481(17) 0.0545(19) -0.0144(15) 0.0017(15) -0.0123(15)
C00M 0.0401(16) 0.0533(17) 0.0479(17) -0.0087(14) -0.0010(13) -0.0055(14)
C00N 0.0357(15) 0.0495(17) 0.063(2) 0.0071(15) 0.0058(14) -0.0048(13)
C00O 0.0518(18) 0.0534(18) 0.0534(19) 0.0088(15) 0.0184(15) 0.0001(15)
C00P 0.059(2) 0.0394(16) 0.069(2) -0.0074(15) -0.0007(16) -0.0125(15)
C00Q 0.0501(18) 0.0487(17) 0.0584(19) 0.0022(15) -0.0059(15) 0.0084(14)
C00R 0.061(2) 0.0550(19) 0.0478(19) -0.0114(15) 0.0063(16) -0.0200(16)
C00S 0.0350(17) 0.071(2) 0.080(2) 0.0113(19) 0.0037(16) 0.0061(15)
C00T 0.048(2) 0.076(2) 0.075(2) 0.0158(19) -0.0192(18) 0.0090(18)
C00U 0.069(2) 0.083(3) 0.0455(19) 0.0019(18) 0.0094(17) -0.033(2)
C00V 0.056(2) 0.064(2) 0.066(2) -0.0235(17) 0.0095(17) -0.0065(17)
C00W 0.0427(17) 0.0523(18) 0.075(2) -0.0022(16) 0.0133(15) -0.0039(15)
C00X 0.076(2) 0.067(2) 0.0462(19) 0.0010(16) 0.0008(17) -0.0112(18)
C00Y 0.071(2) 0.057(2) 0.066(2) 0.0206(17) -0.0027(19) -0.0109(18)
C00Z 0.065(2) 0.077(2) 0.0449(18) 0.0098(17) -0.0149(16) 0.0034(18)
C010 0.0490(19) 0.079(2) 0.078(2) -0.017(2) 0.0287(17) -0.0173(18)
C011 0.0425(19) 0.107(3) 0.056(2) -0.026(2) -0.0174(16) 0.027(2)
C012 0.077(2) 0.0396(17) 0.083(3) -0.0047(17) -0.012(2) 0.0016(17)
C013 0.091(3) 0.070(2) 0.049(2) -0.0004(17) -0.003(2) 0.010(2)
C014 0.066(2) 0.070(2) 0.065(2) -0.0005(18) -0.0100(18) 0.029(2)
C015 0.0352(17) 0.096(3) 0.062(2) -0.031(2) -0.0014(15) -0.0099(17)
C016 0.057(2) 0.067(2) 0.080(3) -0.0025(19) 0.0087(19) 0.0140(18)
C017 0.055(2) 0.055(2) 0.096(3) -0.025(2) 0.000(2) 0.0069(17)
C018 0.067(2) 0.086(3) 0.082(3) -0.002(2) -0.011(2) 0.018(2)
C019 0.090(3) 0.091(3) 0.065(2) -0.022(2) 0.004(2) 0.006(2)

loop_
_atom_type_symbol
_atom_type_description
_atom_type_scat_dispersion_real
_atom_type_scat_dispersion_imag
_atom_type_scat_source
C C 0.0033 0.0016 'International Tables Vol C Tables 4.2.6.8 and 6.1.1.4'
H H 0.0000 0.0000 'International Tables Vol C Tables 4.2.6.8 and 6.1.1.4'
N N 0.0061 0.0033 'International Tables Vol C Tables 4.2.6.8 and 6.1.1.4'
O O 0.0106 0.0060 'International Tables Vol C Tables 4.2.6.8 and 6.1.1.4'
S S 0.1246 0.1234 'International Tables Vol C Tables 4.2.6.8 and 6.1.1.4'
Co Co 0.3494 0.9721 'International Tables Vol C Tables 4.2.6.8 and 6.1.1.4'

loop_
_geom_angle_atom_site_label_1
_geom_angle_atom_site_label_2
_geom_angle_atom_site_label_3
_geom_angle
C00C Co01 C00B 63.10(10)
C00C Co01 C008 43.26(10)
C00B Co01 C008 43.30(10)
C00C Co01 C00D 43.25(10)
C00B Co01 C00D 43.23(10)
C008 Co01 C00D 62.57(10)
C00C Co01 C017 124.25(13)
C00B Co01 C017 144.61(13)
C008 Co01 C017 114.31(12)
C00D Co01 C017 165.86(13)
C00C Co01 C00P 163.95(11)
C00B Co01 C00P 115.03(12)
C008 Co01 C00P 146.89(11)
C00D Co01 C00P 123.42(12)
C017 Co01 C00P 67.39(14)
C00C Co01 C012 155.96(12)
C00B Co01 C012 117.05(13)
C008 Co01 C012 118.40(12)
C00D Co01 C012 153.64(13)
C017 Co01 C012 40.49(13)
C00P Co01 C012 40.07(12)
C00C Co01 C00L 129.79(11)
C00B Co01 C00L 139.30(11)
C008 Co01 C00L 172.82(11)
C00D Co01 C00L 114.23(11)
C017 Co01 C00L 67.07(13)
C00P Co01 C00L 40.27(11)
C012 Co01 C00L 67.54(13)
C00C Co01 C00V 113.64(12)
C00B Co01 C00V 175.58(12)
C008 Co01 C00V 136.72(11)
C00D Co01 C00V 132.37(12)
C017 Co01 C00V 39.44(12)
C00P Co01 C00V 67.17(13)
C012 Co01 C00V 67.20(14)
C00L Co01 C00V 39.93(11)
C00J S002 C019 102.23(17)
C00R N003 C00F 129.3(3)
C00R N003 H1 118.4(19)
C00F N003 H1 111.7(19)
C00E C005 C00A 117.4(2)
C00E C005 C00B 121.4(2)
C00A C005 C00B 121.2(2)
C00K C006 C00I 118.1(2)
C00K C006 C00D 122.0(2)
C00I C006 C00D 119.8(2)
C00G C007 C00W 117.4(3)
C00G C007 C00C 119.6(2)
C00W C007 C00C 123.0(3)
C00C C008 C00B 90.20(19)
C00C C008 C009 134.1(2)
C00B C008 C009 134.9(2)
C00C C008 Co01 68.10(14)
C00B C008 Co01 68.17(14)
C009 C008 Co01 128.56(18)
C00M C009 C00Q 118.6(2)
C00M C009 C008 119.9(2)
C00Q C009 C008 121.5(2)
C00H C00A C005 120.9(3)
C00H C00A H00A 119.6
C005 C00A H00A 119.6
C008 C00B C00D 89.8(2)
C008 C00B C005 134.9(2)
C00D C00B C005 134.4(2)
C008 C00B Co01 68.53(14)
C00D C00B Co01 68.81(14)
C005 C00B Co01 128.12(18)
C008 C00C C00D 89.9(2)
C008 C00C C007 134.3(2)
C00D C00C C007 134.4(2)
C008 C00C Co01 68.64(14)
C00D C00C Co01 68.89(14)
C007 C00C Co01 129.74(18)
C006 C00D C00C 133.6(2)
C006 C00D C00B 135.7(2)
C00C C00D C00B 90.10(19)
C006 C00D Co01 128.08(18)
C00C C00D Co01 67.86(14)
C00B C00D Co01 67.96(14)
C00N C00E C005 121.6(3)
C00N C00E H00E 119.2
C005 C00E H00E 119.2
C00X C00F N003 122.8(3)
C00X C00F C00J 119.0(3)
N003 C00F C00J 118.3(3)
C00Y C00G C007 120.3(3)
C00Y C00G H00G 119.9
C007 C00G H00G 119.9
C00O C00H C00A 120.3(3)
C00O C00H H00H 119.8
C00A C00H H00H 119.8
C00Z C00I C006 120.7(3)
C00Z C00I H00I 119.7
C006 C00I H00I 119.7
C016 C00J C00F 120.2(3)
C016 C00J S002 118.7(3)
C00F C00J S002 121.0(2)
C00S C00K C006 120.5(3)
C00S C00K H00K 119.8
C006 C00K H00K 119.8
C00V C00L C00P 107.5(3)
C00V C00L C00R 123.4(3)
C00P C00L C00R 129.1(3)
C00V C00L Co01 70.36(16)
C00P C00L Co01 69.48(15)
C00R C00L Co01 125.7(2)
C009 C00M C015 120.6(3)
C009 C00M H00M 119.7
C015 C00M H00M 119.7
C00E C00N C00O 120.1(3)
C00E C00N H00N 120.0
C00O C00N H00N 120.0
C00N C00O C00H 119.7(3)
C00N C00O H00O 120.1
C00H C00O H00O 120.1
C012 C00P C00L 108.3(3)
C012 C00P Co01 69.99(17)
C00L C00P Co01 70.25(16)
C012 C00P H00P 125.9
C00L C00P H00P 125.9
Co01 C00P H00P 125.5
C014 C00Q C009 120.0(3)
C014 C00Q H00Q 120.0
C009 C00Q H00Q 120.0
O004 C00R N003 124.0(3)
O004 C00R C00L 121.5(3)
N003 C00R C00L 114.5(3)
C00T C00S C00K 120.3(3)
C00T C00S H00S 119.9
C00K C00S H00S 119.9
C00S C00T C00Z 119.7(3)
C00S C00T H00T 120.2
C00Z C00T H00T 120.2
C010 C00U C00Y 119.0(3)
C010 C00U H00U 120.5
C00Y C00U H00U 120.5
C017 C00V C00L 108.4(3)
C017 C00V Co01 69.52(18)
C00L C00V Co01 69.71(17)
C017 C00V H00V 125.8
C00L C00V H00V 125.8
Co01 C00V H00V 126.5
C010 C00W C007 121.7(3)
C010 C00W H00W 119.2
C007 C00W H00W 119.2
C013 C00X C00F 119.5(3)
C013 C00X H00X 120.3
C00F C00X H00X 120.3
C00U C00Y C00G 121.3(3)
C00U C00Y H00Y 119.4
C00G C00Y H00Y 119.4
C00I C00Z C00T 120.7(3)
C00I C00Z H00Z 119.6
C00T C00Z H00Z 119.6
C00U C010 C00W 120.4(3)
C00U C010 H010 119.8
C00W C010 H010 119.8
C014 C011 C015 120.0(3)
C014 C011 H011 120.0
C015 C011 H011 120.0
C00P C012 C017 107.3(3)
C00P C012 Co01 69.93(16)
C017 C012 Co01 69.68(18)
C00P C012 H012 126.4
C017 C012 H012 126.4
Co01 C012 H012 125.6
C018 C013 C00X 121.6(3)
C018 C013 H013 119.2
C00X C013 H013 119.2
C011 C014 C00Q 120.7(3)
C011 C014 H014 119.6
C00Q C014 H014 119.6
C011 C015 C00M 120.1(3)
C011 C015 H015 119.9
C00M C015 H015 119.9
C00J C016 C018 120.2(3)
C00J C016 H016 119.9
C018 C016 H016 119.9
C00V C017 C012 108.5(3)
C00V C017 Co01 71.04(18)
C012 C017 Co01 69.83(18)
C00V C017 H017 125.7
C012 C017 H017 125.7
Co01 C017 H017 125.0
C013 C018 C016 119.5(3)
C013 C018 H018 120.2
C016 C018 H018 120.2
S002 C019 H01A 109.5
S002 C019 H01B 109.5
H01A C019 H01B 109.5
S002 C019 H01C 109.5
H01A C019 H01C 109.5
H01B C019 H01C 109.5

loop_
_geom_bond_atom_site_label_1
_geom_bond_atom_site_label_2
_geom_bond_distance
Co01 C00C 1.985(3)
Co01 C00B 1.987(3)
Co01 C008 1.992(2)
Co01 C00D 1.999(3)
Co01 C017 2.066(3)
Co01 C00P 2.067(3)
Co01 C012 2.067(3)
Co01 C00L 2.077(3)
Co01 C00V 2.085(3)
S002 C00J 1.781(3)
S002 C019 1.791(3)
N003 C00R 1.376(4)
N003 C00F 1.408(4)
N003 H1 0.94(3)
O004 C00R 1.220(4)
C005 C00E 1.398(4)
C005 C00A 1.399(4)
C005 C00B 1.469(3)
C006 C00K 1.397(4)
C006 C00I 1.400(4)
C006 C00D 1.464(3)
C007 C00G 1.386(4)
C007 C00W 1.388(4)
C007 C00C 1.479(3)
C008 C00C 1.466(3)
C008 C00B 1.468(3)
C008 C009 1.472(3)
C009 C00M 1.385(4)
C009 C00Q 1.400(4)
C00A C00H 1.385(4)
C00A H00A 0.9300
C00B C00D 1.468(3)
C00C C00D 1.468(3)
C00E C00N 1.377(4)
C00E H00E 0.9300
C00F C00X 1.398(4)
C00F C00J 1.408(4)
C00G C00Y 1.386(4)
C00G H00G 0.9300
C00H C00O 1.381(4)
C00H H00H 0.9300
C00I C00Z 1.371(4)
C00I H00I 0.9300
C00J C016 1.384(4)
C00K C00S 1.388(4)
C00K H00K 0.9300
C00L C00V 1.421(4)
C00L C00P 1.426(4)
C00L C00R 1.495(4)
C00M C015 1.387(4)
C00M H00M 0.9300
C00N C00O 1.378(4)
C00N H00N 0.9300
C00O H00O 0.9300
C00P C012 1.416(4)
C00P H00P 0.9300
C00Q C014 1.387(4)
C00Q H00Q 0.9300
C00S C00T 1.375(4)
C00S H00S 0.9300
C00T C00Z 1.380(4)
C00T H00T 0.9300
C00U C010 1.362(5)
C00U C00Y 1.368(4)
C00U H00U 0.9300
C00V C017 1.401(4)
C00V H00V 0.9300
C00W C010 1.377(4)
C00W H00W 0.9300
C00X C013 1.394(5)
C00X H00X 0.9300
C00Y H00Y 0.9300
C00Z H00Z 0.9300
C010 H010 0.9300
C011 C014 1.363(5)
C011 C015 1.379(5)
C011 H011 0.9300
C012 C017 1.430(5)
C012 H012 0.9300
C013 C018 1.365(5)
C013 H013 0.9300
C014 H014 0.9300
C015 H015 0.9300
C016 C018 1.395(5)
C016 H016 0.9300
C017 H017 0.9300
C018 H018 0.9300
C019 H01A 0.9600
C019 H01B 0.9600
C019 H01C 0.9600
